data_1559016
loop_
_publ_author_name
'Lai, Zengwei'
'Zhang, Renwei'
'Feng, Qiang'
'Sun, Jianwei'

_publ_section_title
;
 3-Aminooxetanes: versatile 1,3-amphoteric molecules for intermolecular
 annulation reactions
;
_journal_name_full 'Chemical Science'
_journal_paper_doi 10.1039/D0SC04254D
_journal_year 2020
_chemical_formula_moiety 'C17 H17 F N2 O S'
_chemical_formula_sum 'C17 H17 F N2 O S'
_chemical_formula_weight 316.38
_chemical_name_systematic (Z)-(3-Benzyl-2-((2-fluorophenyl)imino)thiazolidin-4-yl)methanol
_space_group_crystal_system triclinic
_space_group_IT_number 2
_space_group_name_Hall '-P 1'
_space_group_name_H-M_alt 'P -1'
_atom_sites_solution_hydrogens geom
_atom_sites_solution_primary direct
_audit_creation_date 2020-03-01
_audit_creation_method
;
Olex2 1.2
(compiled 2018.05.29 svn.r3508 for OlexSys, GUI svn.r5506)
;
_audit_update_record
;
2020-03-01 deposited with the CCDC.	2020-08-31 downloaded from the CCDC.
;
_cell_angle_alpha 110.620(4)
_cell_angle_beta 90.804(3)
_cell_angle_gamma 101.885(3)
_cell_formula_units_Z 4
_cell_length_a 9.7070(3)
_cell_length_b 12.3991(6)
_cell_length_c 13.7578(6)
_cell_measurement_reflns_used 6199
_cell_measurement_temperature 102(3)
_cell_measurement_theta_max 75.4600
_cell_measurement_theta_min 4.6520
_cell_volume 1509.77(12)
_computing_cell_refinement
;
CrysAlisPro, Agilent Technologies,
Version 1.171.37.35 (release 13-08-2014 CrysAlis171 .NET)
(compiled Aug 13 2014,18:06:01)
;
_computing_data_collection
;
CrysAlisPro, Agilent Technologies,
Version 1.171.37.35 (release 13-08-2014 CrysAlis171 .NET)
(compiled Aug 13 2014,18:06:01)
;
_computing_data_reduction
;
CrysAlisPro, Agilent Technologies,
Version 1.171.37.35 (release 13-08-2014 CrysAlis171 .NET)
(compiled Aug 13 2014,18:06:01)
;
_computing_molecular_graphics 'Olex2 (Dolomanov et al., 2009)'
_computing_publication_material 'Olex2 (Dolomanov et al., 2009)'
_computing_structure_refinement 'ShelXL (Sheldrick, 2015)'
_computing_structure_solution 'ShelXS (Sheldrick, 2008)'
_diffrn_ambient_temperature 100.15
_diffrn_detector_area_resol_mean 10.3587
_diffrn_detector_type Atlas
_diffrn_measured_fraction_theta_full 0.983
_diffrn_measured_fraction_theta_max 0.983
_diffrn_measurement_details
;
#__ type_ start__ end____ width___ exp.time_
  1 omega   57.00  141.00   1.0000    5.0000
omega____ theta____ kappa____ phi______ frames
    -      110.5703  -61.0000   30.0000 84

#__ type_ start__ end____ width___ exp.time_
  2 omega  -49.00   35.00   1.0000    2.0000
omega____ theta____ kappa____ phi______ frames
    -      -40.9453   37.0000    0.0000 84

#__ type_ start__ end____ width___ exp.time_
  3 omega  -96.00   -2.00   1.0000    2.0000
omega____ theta____ kappa____ phi______ frames
    -      -40.9453  125.0000   60.0000 94

#__ type_ start__ end____ width___ exp.time_
  4 omega -115.00  -11.00   1.0000    2.0000
omega____ theta____ kappa____ phi______ frames
    -      -40.9453  -57.0000 -150.0000 104

#__ type_ start__ end____ width___ exp.time_
  5 omega   31.00  108.00   1.0000    5.0000
omega____ theta____ kappa____ phi______ frames
    -      110.5703  -94.0000  -30.0000 77

#__ type_ start__ end____ width___ exp.time_
  6 omega   81.00  178.00   1.0000    5.0000
omega____ theta____ kappa____ phi______ frames
    -      110.5703   30.0000  120.0000 97

#__ type_ start__ end____ width___ exp.time_
  7 omega   73.00  112.00   1.0000    5.0000
omega____ theta____ kappa____ phi______ frames
    -      110.5703 -111.0000   90.0000 39

#__ type_ start__ end____ width___ exp.time_
  8 omega   42.00   90.00   1.0000    5.0000
omega____ theta____ kappa____ phi______ frames
    -      110.5703  -30.0000  150.0000 48

#__ type_ start__ end____ width___ exp.time_
  9 omega   38.00   67.00   1.0000    5.0000
omega____ theta____ kappa____ phi______ frames
    -      110.5703 -111.0000   90.0000 29

#__ type_ start__ end____ width___ exp.time_
 10 omega   33.00   87.00   1.0000    5.0000
omega____ theta____ kappa____ phi______ frames
    -      110.5703  -30.0000  -60.0000 54

#__ type_ start__ end____ width___ exp.time_
 11 omega  127.00  178.00   1.0000    5.0000
omega____ theta____ kappa____ phi______ frames
    -      110.5703   30.0000 -150.0000 51

#__ type_ start__ end____ width___ exp.time_
 12 omega   80.00  124.00   1.0000    5.0000
omega____ theta____ kappa____ phi______ frames
    -      110.5703   30.0000 -150.0000 44

#__ type_ start__ end____ width___ exp.time_
 13 omega   33.00   83.00   1.0000    5.0000
omega____ theta____ kappa____ phi______ frames
    -      110.5703  -30.0000 -150.0000 50

#__ type_ start__ end____ width___ exp.time_
 14 omega   51.00  103.00   1.0000    5.0000
omega____ theta____ kappa____ phi______ frames
    -      110.5703  -94.0000 -120.0000 52

#__ type_ start__ end____ width___ exp.time_
 15 omega   39.00  101.00   1.0000    5.0000
omega____ theta____ kappa____ phi______ frames
    -      110.5703 -111.0000 -150.0000 62
;
_diffrn_measurement_device 'kappa diffractometer'
_diffrn_measurement_device_type 'SuperNova, Dual, Cu at zero, Atlas'
_diffrn_measurement_method '\w scans'
_diffrn_radiation_monochromator mirror
_diffrn_radiation_probe x-ray
_diffrn_radiation_type CuK\a
_diffrn_radiation_wavelength 1.54184
_diffrn_reflns_av_R_equivalents 0.0147
_diffrn_reflns_av_unetI/netI 0.0198
_diffrn_reflns_Laue_measured_fraction_full 0.983
_diffrn_reflns_Laue_measured_fraction_max 0.983
_diffrn_reflns_limit_h_max 11
_diffrn_reflns_limit_h_min -11
_diffrn_reflns_limit_k_max 14
_diffrn_reflns_limit_k_min -14
_diffrn_reflns_limit_l_max 16
_diffrn_reflns_limit_l_min -12
_diffrn_reflns_number 8240
_diffrn_reflns_point_group_measured_fraction_full 0.983
_diffrn_reflns_point_group_measured_fraction_max 0.983
_diffrn_reflns_theta_full 67.497
_diffrn_reflns_theta_max 67.497
_diffrn_reflns_theta_min 4.171
_diffrn_source 'micro-focus sealed X-ray tube'
_diffrn_source_current 0.80
_diffrn_source_power 0.040
_diffrn_source_target Cu
_diffrn_source_voltage 50
_exptl_absorpt_coefficient_mu 2.029
_exptl_absorpt_correction_T_max 1.00000
_exptl_absorpt_correction_T_min 0.88879
_exptl_absorpt_correction_type multi-scan
_exptl_absorpt_process_details
;
CrysAlisPro, Agilent Technologies,
Version 1.171.37.35 (release 13-08-2014 CrysAlis171 .NET)
(compiled Aug 13 2014,18:06:01)
Empirical absorption correction using spherical harmonics,
 implemented in SCALE3 ABSPACK scaling algorithm.
;
_exptl_crystal_colour colourless
_exptl_crystal_colour_primary colourless
_exptl_crystal_density_diffrn 1.392
_exptl_crystal_density_method 'not measured'
_exptl_crystal_description block
_exptl_crystal_F_000 664
_exptl_crystal_recrystallization_method 'Re-crystallisation from solvent: diethyl ether'
_exptl_crystal_size_max 0.25
_exptl_crystal_size_mid 0.22
_exptl_crystal_size_min 0.2
_refine_diff_density_max 0.343
_refine_diff_density_min -0.213
_refine_diff_density_rms 0.040
_refine_ls_extinction_method none
_refine_ls_goodness_of_fit_ref 1.023
_refine_ls_hydrogen_treatment constr
_refine_ls_matrix_type full
_refine_ls_number_parameters 399
_refine_ls_number_reflns 5347
_refine_ls_number_restraints 0
_refine_ls_restrained_S_all 1.023
_refine_ls_R_factor_all 0.0287
_refine_ls_R_factor_gt 0.0276
_refine_ls_shift/su_max 0.001
_refine_ls_shift/su_mean 0.000
_refine_ls_structure_factor_coef Fsqd
_refine_ls_weighting_details 'w=1/[\s^2^(Fo^2^)+(0.0360P)^2^+0.5130P] where P=(Fo^2^+2Fc^2^)/3'
_refine_ls_weighting_scheme calc
_refine_ls_wR_factor_gt 0.0695
_refine_ls_wR_factor_ref 0.0705
_reflns_Friedel_coverage 0.000
_reflns_number_gt 5108
_reflns_number_total 5347
_reflns_threshold_expression 'I > 2\s(I)'
_cod_data_source_file d0sc04254d2.cif
_cod_data_source_block lai1cult
_cod_database_code 1559016
_shelx_shelxl_version_number 2014/7
_shelx_space_group_comment
;
The symmetry employed for this shelxl refinement is uniquely defined
by the following loop, which should always be used as a source of
symmetry information in preference to the above space-group names.
They are only intended as comments.
;
_olex2_refinement_description
;
1. Fixed Uiso
 At 1.2 times of:
  All C(H) groups, All C(H,H) groups
 At 1.5 times of:
  All O(H) groups
2.a Ternary CH refined with riding coordinates:
 C3(H3), C3A(H3A)
2.b Secondary CH2 refined with riding coordinates:
 C4(H4a,H4b), C5(H5a,H5b), C10(H10a,H10b), C4A(H4Aa,H4Ab), C5A(H5Aa,H5Ab),
 C10A(H10c,H10d)
2.c Aromatic/amide H refined with riding coordinates:
 C12(H12), C13(H13), C14(H14), C15(H15), C16(H16), C23(H23), C24(H24),
 C25(H25), C26(H26), C12A(H12A), C13A(H13A), C14A(H14A), C15A(H15A), C16A(H16A),
  C23A(H23A), C24A(H24A), C25A(H25A), C26A(H26A)
2.d Idealised tetrahedral OH refined as rotating group:
 O1(H1), O1A(H1A)
;
_olex2_submission_special_instructions 'No special instructions were received'

loop_
_space_group_symop_operation_xyz
'x, y, z'
'-x, -y, -z'

loop_
_atom_site_label
_atom_site_type_symbol
_atom_site_fract_x
_atom_site_fract_y
_atom_site_fract_z
_atom_site_U_iso_or_equiv
_atom_site_adp_type
_atom_site_occupancy
_atom_site_site_symmetry_order
_atom_site_calc_flag
_atom_site_refinement_flags_posn
_atom_site_refinement_flags_adp
_atom_site_refinement_flags_occupancy
_atom_site_disorder_assembly
_atom_site_disorder_group
S1 S 0.79193(3) 0.71421(3) 0.42458(2) 0.01777(8) Uani 1 1 d . . . . .
F1 F 0.41098(8) 0.57360(6) 0.24960(6) 0.02428(17) Uani 1 1 d . . . . .
O1 O 0.76740(9) 0.41469(7) 0.52866(7) 0.01963(18) Uani 1 1 d . . . . .
H1 H 0.6826 0.3876 0.5348 0.029 Uiso 1 1 calc GR . . . .
N1 N 0.51347(10) 0.69729(9) 0.45607(8) 0.0166(2) Uani 1 1 d . . . . .
N2 N 0.65265(10) 0.62829(9) 0.55103(8) 0.0152(2) Uani 1 1 d . . . . .
C1 C 0.63319(12) 0.67868(10) 0.48010(9) 0.0147(2) Uani 1 1 d . . . . .
C3 C 0.80060(12) 0.63022(10) 0.57812(9) 0.0167(2) Uani 1 1 d . . . . .
H3 H 0.8422 0.7058 0.6372 0.020 Uiso 1 1 calc R . . . .
C4 C 0.87575(13) 0.62930(11) 0.48147(10) 0.0192(2) Uani 1 1 d . . . . .
H4A H 0.8652 0.5473 0.4315 0.023 Uiso 1 1 calc R . . . .
H4B H 0.9778 0.6660 0.5007 0.023 Uiso 1 1 calc R . . . .
C5 C 0.81667(13) 0.52662(11) 0.60912(10) 0.0186(2) Uani 1 1 d . . . . .
H5A H 0.9178 0.5360 0.6299 0.022 Uiso 1 1 calc R . . . .
H5B H 0.7639 0.5290 0.6706 0.022 Uiso 1 1 calc R . . . .
C10 C 0.54787(12) 0.62141(10) 0.62492(9) 0.0155(2) Uani 1 1 d . . . . .
H10A H 0.5495 0.5516 0.6438 0.019 Uiso 1 1 calc R . . . .
H10B H 0.4529 0.6088 0.5900 0.019 Uiso 1 1 calc R . . . .
C11 C 0.57000(12) 0.72986(10) 0.72422(9) 0.0152(2) Uani 1 1 d . . . . .
C12 C 0.65290(13) 0.83881(11) 0.73230(10) 0.0185(2) Uani 1 1 d . . . . .
H12 H 0.6975 0.8477 0.6737 0.022 Uiso 1 1 calc R . . . .
C13 C 0.67089(13) 0.93493(11) 0.82578(10) 0.0217(3) Uani 1 1 d . . . . .
H13 H 0.7299 1.0086 0.8313 0.026 Uiso 1 1 calc R . . . .
C14 C 0.60326(14) 0.92397(11) 0.91106(10) 0.0228(3) Uani 1 1 d . . . . .
H14 H 0.6158 0.9898 0.9749 0.027 Uiso 1 1 calc R . . . .
C15 C 0.51710(13) 0.81623(12) 0.90255(10) 0.0209(3) Uani 1 1 d . . . . .
H15 H 0.4684 0.8087 0.9600 0.025 Uiso 1 1 calc R . . . .
C16 C 0.50203(12) 0.71946(11) 0.81014(10) 0.0175(2) Uani 1 1 d . . . . .
H16 H 0.4448 0.6454 0.8054 0.021 Uiso 1 1 calc R . . . .
C21 C 0.51243(12) 0.75507(11) 0.38382(9) 0.0167(2) Uani 1 1 d . . . . .
C22 C 0.45868(13) 0.69298(11) 0.28058(10) 0.0182(2) Uani 1 1 d . . . . .
C23 C 0.45061(13) 0.74509(12) 0.20777(10) 0.0228(3) Uani 1 1 d . . . . .
H23 H 0.4136 0.6989 0.1377 0.027 Uiso 1 1 calc R . . . .
C24 C 0.49810(15) 0.86687(13) 0.23972(11) 0.0268(3) Uani 1 1 d . . . . .
H24 H 0.4954 0.9051 0.1911 0.032 Uiso 1 1 calc R . . . .
C25 C 0.54967(15) 0.93277(12) 0.34301(11) 0.0265(3) Uani 1 1 d . . . . .
H25 H 0.5802 1.0163 0.3651 0.032 Uiso 1 1 calc R . . . .
C26 C 0.55688(13) 0.87737(11) 0.41428(10) 0.0220(3) Uani 1 1 d . . . . .
H26 H 0.5926 0.9235 0.4846 0.026 Uiso 1 1 calc R . . . .
S1A S 0.18959(3) 0.28531(3) 0.06976(2) 0.01876(8) Uani 1 1 d . . . . .
F1A F -0.13785(9) 0.41075(7) 0.24464(6) 0.02595(17) Uani 1 1 d . . . . .
O1A O 0.30469(9) 0.58351(7) -0.03646(7) 0.02001(18) Uani 1 1 d . . . . .
H1A H 0.2328 0.6095 -0.0420 0.030 Uiso 1 1 calc GR . . . .
N1A N -0.08339(11) 0.29840(9) 0.04209(8) 0.0176(2) Uani 1 1 d . . . . .
N2A N 0.08258(10) 0.36797(9) -0.05634(8) 0.0161(2) Uani 1 1 d . . . . .
C1A C 0.04378(13) 0.31803(10) 0.01575(9) 0.0155(2) Uani 1 1 d . . . . .
C3A C 0.22810(13) 0.36789(11) -0.08507(9) 0.0174(2) Uani 1 1 d . . . . .
H3A H 0.2279 0.2925 -0.1442 0.021 Uiso 1 1 calc R . . . .
C4A C 0.31137(13) 0.37027(11) 0.01054(10) 0.0198(3) Uani 1 1 d . . . . .
H4AA H 0.3459 0.4526 0.0599 0.024 Uiso 1 1 calc R . . . .
H4AB H 0.3936 0.3343 -0.0099 0.024 Uiso 1 1 calc R . . . .
C5A C 0.29291(13) 0.47173(11) -0.11705(9) 0.0190(2) Uani 1 1 d . . . . .
H5AA H 0.3882 0.4639 -0.1390 0.023 Uiso 1 1 calc R . . . .
H5AB H 0.2341 0.4682 -0.1779 0.023 Uiso 1 1 calc R . . . .
C10A C -0.02472(13) 0.37145(10) -0.13018(9) 0.0168(2) Uani 1 1 d . . . . .
H10C H 0.0078 0.4429 -0.1477 0.020 Uiso 1 1 calc R . . . .
H10D H -0.1130 0.3790 -0.0957 0.020 Uiso 1 1 calc R . . . .
C11A C -0.05780(12) 0.26382(10) -0.23082(9) 0.0159(2) Uani 1 1 d . . . . .
C12A C -0.03391(13) 0.15457(11) -0.23767(10) 0.0200(3) Uani 1 1 d . . . . .
H12A H 0.0054 0.1458 -0.1780 0.024 Uiso 1 1 calc R . . . .
C13A C -0.06715(14) 0.05837(11) -0.33104(11) 0.0237(3) Uani 1 1 d . . . . .
H13A H -0.0489 -0.0154 -0.3351 0.028 Uiso 1 1 calc R . . . .
C14A C -0.12677(14) 0.06904(12) -0.41845(10) 0.0243(3) Uani 1 1 d . . . . .
H14A H -0.1491 0.0031 -0.4823 0.029 Uiso 1 1 calc R . . . .
C15A C -0.15355(13) 0.17723(12) -0.41168(10) 0.0228(3) Uani 1 1 d . . . . .
H15A H -0.1963 0.1850 -0.4707 0.027 Uiso 1 1 calc R . . . .
C16A C -0.11790(12) 0.27395(11) -0.31879(10) 0.0186(2) Uani 1 1 d . . . . .
H16A H -0.1347 0.3480 -0.3152 0.022 Uiso 1 1 calc R . . . .
C21A C -0.10777(12) 0.23751(11) 0.11222(9) 0.0177(2) Uani 1 1 d . . . . .
C22A C -0.13914(13) 0.29379(11) 0.21339(10) 0.0190(2) Uani 1 1 d . . . . .
C23A C -0.17059(13) 0.23797(12) 0.28362(10) 0.0234(3) Uani 1 1 d . . . . .
H23A H -0.1914 0.2801 0.3521 0.028 Uiso 1 1 calc R . . . .
C24A C -0.17096(14) 0.11845(13) 0.25156(11) 0.0273(3) Uani 1 1 d . . . . .
H24A H -0.1914 0.0778 0.2985 0.033 Uiso 1 1 calc R . . . .
C25A C -0.14144(15) 0.05832(12) 0.15098(12) 0.0281(3) Uani 1 1 d . . . . .
H25A H -0.1428 -0.0237 0.1291 0.034 Uiso 1 1 calc R . . . .
C26A C -0.10988(14) 0.11728(12) 0.08218(10) 0.0229(3) Uani 1 1 d . . . . .
H26A H -0.0894 0.0751 0.0136 0.028 Uiso 1 1 calc R . . . .

loop_
_atom_site_aniso_label
_atom_site_aniso_U_11
_atom_site_aniso_U_22
_atom_site_aniso_U_33
_atom_site_aniso_U_23
_atom_site_aniso_U_13
_atom_site_aniso_U_12
S1 0.01474(14) 0.02113(15) 0.02096(15) 0.01128(12) 0.00519(11) 0.00492(11)
F1 0.0304(4) 0.0190(4) 0.0197(4) 0.0053(3) 0.0025(3) 0.0005(3)
O1 0.0153(4) 0.0188(4) 0.0249(4) 0.0083(4) 0.0032(3) 0.0032(3)
N1 0.0149(5) 0.0178(5) 0.0179(5) 0.0078(4) 0.0015(4) 0.0032(4)
N2 0.0132(5) 0.0172(5) 0.0156(5) 0.0062(4) 0.0017(4) 0.0036(4)
C1 0.0152(6) 0.0122(5) 0.0143(5) 0.0028(4) 0.0024(4) 0.0014(4)
C3 0.0122(5) 0.0188(6) 0.0185(6) 0.0067(5) 0.0001(4) 0.0028(4)
C4 0.0151(6) 0.0226(6) 0.0229(6) 0.0110(5) 0.0037(5) 0.0059(5)
C5 0.0154(6) 0.0215(6) 0.0202(6) 0.0091(5) -0.0001(4) 0.0041(5)
C10 0.0134(5) 0.0164(6) 0.0170(6) 0.0073(5) 0.0020(4) 0.0018(4)
C11 0.0131(5) 0.0176(6) 0.0175(6) 0.0077(5) 0.0012(4) 0.0066(4)
C12 0.0176(6) 0.0190(6) 0.0207(6) 0.0088(5) 0.0037(5) 0.0051(5)
C13 0.0192(6) 0.0166(6) 0.0277(7) 0.0058(5) 0.0027(5) 0.0042(5)
C14 0.0206(6) 0.0219(6) 0.0220(6) 0.0011(5) 0.0025(5) 0.0090(5)
C15 0.0185(6) 0.0281(7) 0.0195(6) 0.0094(5) 0.0060(5) 0.0107(5)
C16 0.0146(6) 0.0198(6) 0.0212(6) 0.0102(5) 0.0028(5) 0.0051(5)
C21 0.0120(5) 0.0211(6) 0.0202(6) 0.0100(5) 0.0042(4) 0.0055(5)
C22 0.0144(6) 0.0191(6) 0.0219(6) 0.0081(5) 0.0047(5) 0.0042(5)
C23 0.0192(6) 0.0330(7) 0.0206(6) 0.0133(5) 0.0044(5) 0.0090(5)
C24 0.0271(7) 0.0335(7) 0.0319(7) 0.0222(6) 0.0111(6) 0.0140(6)
C25 0.0288(7) 0.0206(6) 0.0350(8) 0.0145(6) 0.0098(6) 0.0076(5)
C26 0.0198(6) 0.0209(6) 0.0244(6) 0.0077(5) 0.0036(5) 0.0038(5)
S1A 0.01559(15) 0.02356(16) 0.02151(15) 0.01258(12) 0.00125(11) 0.00605(11)
F1A 0.0341(4) 0.0234(4) 0.0212(4) 0.0065(3) 0.0019(3) 0.0111(3)
O1A 0.0178(4) 0.0195(4) 0.0234(4) 0.0075(4) 0.0008(3) 0.0064(3)
N1A 0.0170(5) 0.0199(5) 0.0184(5) 0.0089(4) 0.0028(4) 0.0061(4)
N2A 0.0146(5) 0.0191(5) 0.0164(5) 0.0077(4) 0.0022(4) 0.0055(4)
C1A 0.0176(6) 0.0138(5) 0.0146(5) 0.0038(4) -0.0001(4) 0.0051(4)
C3A 0.0156(6) 0.0190(6) 0.0186(6) 0.0067(5) 0.0031(5) 0.0061(5)
C4A 0.0159(6) 0.0237(6) 0.0232(6) 0.0120(5) 0.0027(5) 0.0053(5)
C5A 0.0182(6) 0.0213(6) 0.0193(6) 0.0083(5) 0.0048(5) 0.0063(5)
C10A 0.0172(6) 0.0185(6) 0.0174(6) 0.0082(5) 0.0020(4) 0.0071(5)
C11A 0.0112(5) 0.0188(6) 0.0184(6) 0.0082(5) 0.0036(4) 0.0023(4)
C12A 0.0187(6) 0.0206(6) 0.0228(6) 0.0103(5) 0.0017(5) 0.0044(5)
C13A 0.0203(6) 0.0174(6) 0.0319(7) 0.0078(5) 0.0042(5) 0.0033(5)
C14A 0.0173(6) 0.0240(6) 0.0228(6) 0.0007(5) 0.0016(5) -0.0004(5)
C15A 0.0168(6) 0.0308(7) 0.0194(6) 0.0090(5) 0.0005(5) 0.0025(5)
C16A 0.0145(6) 0.0222(6) 0.0216(6) 0.0107(5) 0.0034(5) 0.0045(5)
C21A 0.0120(5) 0.0226(6) 0.0206(6) 0.0106(5) 0.0006(4) 0.0034(5)
C22A 0.0151(6) 0.0206(6) 0.0214(6) 0.0078(5) -0.0006(5) 0.0045(5)
C23A 0.0178(6) 0.0346(7) 0.0216(6) 0.0143(5) 0.0030(5) 0.0066(5)
C24A 0.0221(7) 0.0343(7) 0.0333(7) 0.0230(6) 0.0033(5) 0.0039(6)
C25A 0.0280(7) 0.0224(7) 0.0374(8) 0.0158(6) 0.0013(6) 0.0043(5)
C26A 0.0224(6) 0.0220(6) 0.0248(6) 0.0085(5) 0.0033(5) 0.0058(5)

loop_
_atom_type_symbol
_atom_type_description
_atom_type_scat_dispersion_real
_atom_type_scat_dispersion_imag
_atom_type_scat_source
C C 0.0181 0.0091 'International Tables Vol C Tables 4.2.6.8 and 6.1.1.4'
H H 0.0000 0.0000 'International Tables Vol C Tables 4.2.6.8 and 6.1.1.4'
F F 0.0727 0.0534 'International Tables Vol C Tables 4.2.6.8 and 6.1.1.4'
N N 0.0311 0.0180 'International Tables Vol C Tables 4.2.6.8 and 6.1.1.4'
O O 0.0492 0.0322 'International Tables Vol C Tables 4.2.6.8 and 6.1.1.4'
S S 0.3331 0.5567 'International Tables Vol C Tables 4.2.6.8 and 6.1.1.4'

loop_
_geom_angle_atom_site_label_1
_geom_angle_atom_site_label_2
_geom_angle_atom_site_label_3
_geom_angle
_geom_angle_site_symmetry_1
_geom_angle_site_symmetry_3
_geom_angle_publ_flag
C1 S1 C4 90.70(6) . . ?
C5 O1 H1 109.5 . . ?
C1 N1 C21 116.85(10) . . ?
C1 N2 C3 115.34(10) . . ?
C1 N2 C10 119.91(10) . . ?
C10 N2 C3 119.75(9) . . ?
N1 C1 S1 124.50(9) . . ?
N1 C1 N2 123.92(11) . . ?
N2 C1 S1 111.58(8) . . ?
N2 C3 H3 108.9 . . ?
N2 C3 C4 105.19(9) . . ?
N2 C3 C5 113.29(10) . . ?
C4 C3 H3 108.9 . . ?
C4 C3 C5 111.39(10) . . ?
C5 C3 H3 108.9 . . ?
S1 C4 H4A 110.6 . . ?
S1 C4 H4B 110.6 . . ?
C3 C4 S1 105.90(8) . . ?
C3 C4 H4A 110.6 . . ?
C3 C4 H4B 110.6 . . ?
H4A C4 H4B 108.7 . . ?
O1 C5 C3 113.66(10) . . ?
O1 C5 H5A 108.8 . . ?
O1 C5 H5B 108.8 . . ?
C3 C5 H5A 108.8 . . ?
C3 C5 H5B 108.8 . . ?
H5A C5 H5B 107.7 . . ?
N2 C10 H10A 108.6 . . ?
N2 C10 H10B 108.6 . . ?
N2 C10 C11 114.48(10) . . ?
H10A C10 H10B 107.6 . . ?
C11 C10 H10A 108.6 . . ?
C11 C10 H10B 108.6 . . ?
C12 C11 C10 122.79(11) . . ?
C12 C11 C16 118.99(11) . . ?
C16 C11 C10 118.21(11) . . ?
C11 C12 H12 119.9 . . ?
C11 C12 C13 120.30(12) . . ?
C13 C12 H12 119.9 . . ?
C12 C13 H13 119.8 . . ?
C14 C13 C12 120.42(12) . . ?
C14 C13 H13 119.8 . . ?
C13 C14 H14 120.2 . . ?
C13 C14 C15 119.53(12) . . ?
C15 C14 H14 120.2 . . ?
C14 C15 H15 120.0 . . ?
C14 C15 C16 120.07(12) . . ?
C16 C15 H15 120.0 . . ?
C11 C16 H16 119.7 . . ?
C15 C16 C11 120.65(11) . . ?
C15 C16 H16 119.7 . . ?
C22 C21 N1 121.34(11) . . ?
C22 C21 C26 116.85(11) . . ?
C26 C21 N1 121.69(11) . . ?
F1 C22 C21 117.95(11) . . ?
F1 C22 C23 118.20(11) . . ?
C23 C22 C21 123.85(12) . . ?
C22 C23 H23 120.9 . . ?
C22 C23 C24 118.12(12) . . ?
C24 C23 H23 120.9 . . ?
C23 C24 H24 120.0 . . ?
C23 C24 C25 119.90(12) . . ?
C25 C24 H24 120.0 . . ?
C24 C25 H25 119.8 . . ?
C26 C25 C24 120.48(12) . . ?
C26 C25 H25 119.8 . . ?
C21 C26 H26 119.6 . . ?
C25 C26 C21 120.77(12) . . ?
C25 C26 H26 119.6 . . ?
C1A S1A C4A 90.78(6) . . ?
C5A O1A H1A 109.5 . . ?
C1A N1A C21A 116.63(10) . . ?
C1A N2A C3A 115.10(10) . . ?
C1A N2A C10A 120.09(10) . . ?
C10A N2A C3A 119.58(10) . . ?
N1A C1A S1A 124.36(9) . . ?
N1A C1A N2A 123.95(11) . . ?
N2A C1A S1A 111.69(9) . . ?
N2A C3A H3A 108.9 . . ?
N2A C3A C4A 105.44(9) . . ?
N2A C3A C5A 113.05(10) . . ?
C4A C3A H3A 108.9 . . ?
C4A C3A C5A 111.47(10) . . ?
C5A C3A H3A 108.9 . . ?
S1A C4A H4AA 110.5 . . ?
S1A C4A H4AB 110.5 . . ?
C3A C4A S1A 105.97(8) . . ?
C3A C4A H4AA 110.5 . . ?
C3A C4A H4AB 110.5 . . ?
H4AA C4A H4AB 108.7 . . ?
O1A C5A C3A 113.50(10) . . ?
O1A C5A H5AA 108.9 . . ?
O1A C5A H5AB 108.9 . . ?
C3A C5A H5AA 108.9 . . ?
C3A C5A H5AB 108.9 . . ?
H5AA C5A H5AB 107.7 . . ?
N2A C10A H10C 108.7 . . ?
N2A C10A H10D 108.7 . . ?
N2A C10A C11A 114.41(10) . . ?
H10C C10A H10D 107.6 . . ?
C11A C10A H10C 108.7 . . ?
C11A C10A H10D 108.7 . . ?
C12A C11A C10A 122.50(11) . . ?
C12A C11A C16A 118.68(11) . . ?
C16A C11A C10A 118.79(11) . . ?
C11A C12A H12A 119.8 . . ?
C13A C12A C11A 120.48(12) . . ?
C13A C12A H12A 119.8 . . ?
C12A C13A H13A 119.7 . . ?
C14A C13A C12A 120.57(12) . . ?
C14A C13A H13A 119.7 . . ?
C13A C14A H14A 120.4 . . ?
C13A C14A C15A 119.29(12) . . ?
C15A C14A H14A 120.4 . . ?
C14A C15A H15A 120.0 . . ?
C16A C15A C14A 120.08(12) . . ?
C16A C15A H15A 120.0 . . ?
C11A C16A H16A 119.6 . . ?
C15A C16A C11A 120.87(12) . . ?
C15A C16A H16A 119.6 . . ?
C22A C21A N1A 121.11(11) . . ?
C22A C21A C26A 116.62(11) . . ?
C26A C21A N1A 122.17(11) . . ?
F1A C22A C21A 117.84(11) . . ?
F1A C22A C23A 118.30(11) . . ?
C23A C22A C21A 123.86(12) . . ?
C22A C23A H23A 120.9 . . ?
C22A C23A C24A 118.13(12) . . ?
C24A C23A H23A 120.9 . . ?
C23A C24A H24A 120.0 . . ?
C25A C24A C23A 120.05(12) . . ?
C25A C24A H24A 120.0 . . ?
C24A C25A H25A 119.8 . . ?
C24A C25A C26A 120.37(13) . . ?
C26A C25A H25A 119.8 . . ?
C21A C26A H26A 119.5 . . ?
C25A C26A C21A 120.97(12) . . ?
C25A C26A H26A 119.5 . . ?

loop_
_geom_bond_atom_site_label_1
_geom_bond_atom_site_label_2
_geom_bond_distance
_geom_bond_site_symmetry_2
_geom_bond_publ_flag
S1 C1 1.7727(12) . ?
S1 C4 1.8163(12) . ?
F1 C22 1.3619(14) . ?
O1 H1 0.8400 . ?
O1 C5 1.4177(15) . ?
N1 C1 1.2910(16) . ?
N1 C21 1.4162(15) . ?
N2 C1 1.3604(15) . ?
N2 C3 1.4719(15) . ?
N2 C10 1.4594(15) . ?
C3 H3 1.0000 . ?
C3 C4 1.5232(16) . ?
C3 C5 1.5240(16) . ?
C4 H4A 0.9900 . ?
C4 H4B 0.9900 . ?
C5 H5A 0.9900 . ?
C5 H5B 0.9900 . ?
C10 H10A 0.9900 . ?
C10 H10B 0.9900 . ?
C10 C11 1.5164(16) . ?
C11 C12 1.3888(17) . ?
C11 C16 1.3941(17) . ?
C12 H12 0.9500 . ?
C12 C13 1.3905(18) . ?
C13 H13 0.9500 . ?
C13 C14 1.3869(19) . ?
C14 H14 0.9500 . ?
C14 C15 1.3873(19) . ?
C15 H15 0.9500 . ?
C15 C16 1.3876(18) . ?
C16 H16 0.9500 . ?
C21 C22 1.3878(18) . ?
C21 C26 1.3925(18) . ?
C22 C23 1.3789(18) . ?
C23 H23 0.9500 . ?
C23 C24 1.388(2) . ?
C24 H24 0.9500 . ?
C24 C25 1.390(2) . ?
C25 H25 0.9500 . ?
C25 C26 1.3895(19) . ?
C26 H26 0.9500 . ?
S1A C1A 1.7718(12) . ?
S1A C4A 1.8137(12) . ?
F1A C22A 1.3569(15) . ?
O1A H1A 0.8400 . ?
O1A C5A 1.4184(15) . ?
N1A C1A 1.2904(16) . ?
N1A C21A 1.4153(16) . ?
N2A C1A 1.3624(16) . ?
N2A C3A 1.4722(15) . ?
N2A C10A 1.4624(15) . ?
C3A H3A 1.0000 . ?
C3A C4A 1.5223(17) . ?
C3A C5A 1.5233(17) . ?
C4A H4AA 0.9900 . ?
C4A H4AB 0.9900 . ?
C5A H5AA 0.9900 . ?
C5A H5AB 0.9900 . ?
C10A H10C 0.9900 . ?
C10A H10D 0.9900 . ?
C10A C11A 1.5201(16) . ?
C11A C12A 1.3921(17) . ?
C11A C16A 1.3921(17) . ?
C12A H12A 0.9500 . ?
C12A C13A 1.3884(19) . ?
C13A H13A 0.9500 . ?
C13A C14A 1.387(2) . ?
C14A H14A 0.9500 . ?
C14A C15A 1.390(2) . ?
C15A H15A 0.9500 . ?
C15A C16A 1.3887(18) . ?
C16A H16A 0.9500 . ?
C21A C22A 1.3900(18) . ?
C21A C26A 1.3953(18) . ?
C22A C23A 1.3777(18) . ?
C23A H23A 0.9500 . ?
C23A C24A 1.389(2) . ?
C24A H24A 0.9500 . ?
C24A C25A 1.388(2) . ?
C25A H25A 0.9500 . ?
C25A C26A 1.3883(19) . ?
C26A H26A 0.9500 . ?

loop_
_geom_hbond_atom_site_label_D
_geom_hbond_atom_site_label_H
_geom_hbond_atom_site_label_A
_geom_hbond_distance_DH
_geom_hbond_distance_HA
_geom_hbond_distance_DA
_geom_hbond_angle_DHA
_geom_hbond_site_symmetry_A
O1 H1 N1 0.84 2.01 2.8403(13) 172.7 2_666
O1A H1A N1A 0.84 2.02 2.8522(13) 169.5 2_565

loop_
_geom_torsion_atom_site_label_1
_geom_torsion_atom_site_label_2
_geom_torsion_atom_site_label_3
_geom_torsion_atom_site_label_4
_geom_torsion
_geom_torsion_site_symmetry_1
_geom_torsion_site_symmetry_2
_geom_torsion_site_symmetry_3
_geom_torsion_site_symmetry_4
_geom_torsion_publ_flag
F1 C22 C23 C24 179.43(11) . . . . ?
N1 C21 C22 F1 -2.16(17) . . . . ?
N1 C21 C22 C23 177.74(11) . . . . ?
N1 C21 C26 C25 -177.39(11) . . . . ?
N2 C3 C4 S1 34.46(11) . . . . ?
N2 C3 C5 O1 61.62(13) . . . . ?
N2 C10 C11 C12 18.72(16) . . . . ?
N2 C10 C11 C16 -162.33(10) . . . . ?
C1 S1 C4 C3 -26.64(8) . . . . ?
C1 N1 C21 C22 103.47(13) . . . . ?
C1 N1 C21 C26 -80.61(14) . . . . ?
C1 N2 C3 C4 -28.69(13) . . . . ?
C1 N2 C3 C5 -150.58(10) . . . . ?
C1 N2 C10 C11 -86.98(13) . . . . ?
C3 N2 C1 S1 8.74(12) . . . . ?
C3 N2 C1 N1 -171.70(11) . . . . ?
C3 N2 C10 C11 66.85(13) . . . . ?
C4 S1 C1 N1 -168.22(11) . . . . ?
C4 S1 C1 N2 11.33(9) . . . . ?
C4 C3 C5 O1 -56.74(13) . . . . ?
C5 C3 C4 S1 157.57(8) . . . . ?
C10 N2 C1 S1 163.68(8) . . . . ?
C10 N2 C1 N1 -16.77(17) . . . . ?
C10 N2 C3 C4 176.33(10) . . . . ?
C10 N2 C3 C5 54.44(14) . . . . ?
C10 C11 C12 C13 -179.19(11) . . . . ?
C10 C11 C16 C15 -179.18(11) . . . . ?
C11 C12 C13 C14 -1.75(19) . . . . ?
C12 C11 C16 C15 -0.19(18) . . . . ?
C12 C13 C14 C15 -0.08(19) . . . . ?
C13 C14 C15 C16 1.76(19) . . . . ?
C14 C15 C16 C11 -1.63(18) . . . . ?
C16 C11 C12 C13 1.87(18) . . . . ?
C21 N1 C1 S1 -3.03(15) . . . . ?
C21 N1 C1 N2 177.47(10) . . . . ?
C21 C22 C23 C24 -0.47(19) . . . . ?
C22 C21 C26 C25 -1.30(18) . . . . ?
C22 C23 C24 C25 -1.05(19) . . . . ?
C23 C24 C25 C26 1.4(2) . . . . ?
C24 C25 C26 C21 -0.1(2) . . . . ?
C26 C21 C22 F1 -178.27(10) . . . . ?
C26 C21 C22 C23 1.63(18) . . . . ?
F1A C22A C23A C24A -179.61(11) . . . . ?
N1A C21A C22A F1A -3.62(17) . . . . ?
N1A C21A C22A C23A 176.74(11) . . . . ?
N1A C21A C26A C25A -176.56(12) . . . . ?
N2A C3A C4A S1A 34.10(11) . . . . ?
N2A C3A C5A O1A 61.70(13) . . . . ?
N2A C10A C11A C12A 23.80(16) . . . . ?
N2A C10A C11A C16A -158.03(10) . . . . ?
C1A S1A C4A C3A -26.32(9) . . . . ?
C1A N1A C21A C22A 111.94(13) . . . . ?
C1A N1A C21A C26A -71.89(15) . . . . ?
C1A N2A C3A C4A -28.32(13) . . . . ?
C1A N2A C3A C5A -150.34(10) . . . . ?
C1A N2A C10A C11A -89.30(13) . . . . ?
C3A N2A C1A S1A 8.59(12) . . . . ?
C3A N2A C1A N1A -172.15(11) . . . . ?
C3A N2A C10A C11A 63.91(14) . . . . ?
C4A S1A C1A N1A -168.05(11) . . . . ?
C4A S1A C1A N2A 11.21(9) . . . . ?
C4A C3A C5A O1A -56.87(13) . . . . ?
C5A C3A C4A S1A 157.13(8) . . . . ?
C10A N2A C1A S1A 162.95(8) . . . . ?
C10A N2A C1A N1A -17.80(17) . . . . ?
C10A N2A C3A C4A 177.19(10) . . . . ?
C10A N2A C3A C5A 55.17(14) . . . . ?
C10A C11A C12A C13A 179.33(11) . . . . ?
C10A C11A C16A C15A -178.22(11) . . . . ?
C11A C12A C13A C14A -1.07(19) . . . . ?
C12A C11A C16A C15A 0.02(18) . . . . ?
C12A C13A C14A C15A -0.22(19) . . . . ?
C13A C14A C15A C16A 1.39(19) . . . . ?
C14A C15A C16A C11A -1.30(19) . . . . ?
C16A C11A C12A C13A 1.16(18) . . . . ?
C21A N1A C1A S1A -5.61(15) . . . . ?
C21A N1A C1A N2A 175.23(11) . . . . ?
C21A C22A C23A C24A 0.02(19) . . . . ?
C22A C21A C26A C25A -0.22(19) . . . . ?
C22A C23A C24A C25A -0.6(2) . . . . ?
C23A C24A C25A C26A 0.7(2) . . . . ?
C24A C25A C26A C21A -0.3(2) . . . . ?
C26A C21A C22A F1A 180.00(10) . . . . ?
C26A C21A C22A C23A 0.37(18) . . . . ?
